data_4301823
loop_
_publ_author_name
'Chengfu Pi'
'Li Wan'
'Weiping Liu'
'Zaifu Pan'
'Haoyu Wu'
'Yunhua Wang'
'Wenjun Zheng'
'Linhong Weng'
'Zhenxia Chen'
'Limin Wu'

_publ_section_title
;
1,2,4-Diazaphospholide Complexes of Barium: Mechanism of Formation and
Crystallographic Characterization
;
_journal_name_full 'Inorganic Chemistry'
_journal_page_first 2967
_journal_page_last 2975
_journal_paper_doi 10.1021/ic802157g
_journal_volume 48
_journal_year 2009
_chemical_formula_sum 'C32 H60 Ba N4 O6 P2'
_chemical_formula_weight 796.12
_chemical_name_systematic
; 
 ? 
;
_space_group_IT_number 4
_symmetry_cell_setting monoclinic
_symmetry_space_group_name_Hall 'P 2yb'
_symmetry_space_group_name_H-M 'P 1 21 1'
_atom_sites_solution_hydrogens geom
_atom_sites_solution_primary direct
_atom_sites_solution_secondary difmap
_audit_creation_method SHELXL-97
_cell_angle_alpha 90.00
_cell_angle_beta 110.688(4)
_cell_angle_gamma 90.00
_cell_formula_units_Z 2
_cell_length_a 10.203(3)
_cell_length_b 16.122(5)
_cell_length_c 13.078(4)
_cell_measurement_reflns_used 838
_cell_measurement_temperature 293(2)
_cell_measurement_theta_max 20.650
_cell_measurement_theta_min 3.260
_cell_volume 2012.5(11)
_computing_cell_refinement 'Bruker SMART'
_computing_data_collection 'Bruker SMART'
_computing_data_reduction 'Bruker SHELXTL'
_computing_molecular_graphics 'Bruker SHELXTL'
_computing_publication_material 'Bruker SHELXTL'
_computing_structure_refinement 'SHELXL-97 (Sheldrick, 1997)'
_computing_structure_solution 'SHELXS-97 (Sheldrick, 1990)'
_diffrn_ambient_temperature 293(2)
_diffrn_measured_fraction_theta_full 0.991
_diffrn_measured_fraction_theta_max 0.991
_diffrn_measurement_device_type 'CCD area detector'
_diffrn_measurement_method 'phi and omega scans'
_diffrn_radiation_monochromator graphite
_diffrn_radiation_source 'fine-focus sealed tube'
_diffrn_radiation_type MoK\a
_diffrn_radiation_wavelength 0.71073
_diffrn_reflns_av_R_equivalents 0.0311
_diffrn_reflns_av_sigmaI/netI 0.0501
_diffrn_reflns_limit_h_max 12
_diffrn_reflns_limit_h_min -12
_diffrn_reflns_limit_k_max 19
_diffrn_reflns_limit_k_min -14
_diffrn_reflns_limit_l_max 16
_diffrn_reflns_limit_l_min -14
_diffrn_reflns_number 9107
_diffrn_reflns_theta_full 26.01
_diffrn_reflns_theta_max 26.01
_diffrn_reflns_theta_min 1.66
_exptl_absorpt_coefficient_mu 1.108
_exptl_absorpt_correction_T_max 0.8785
_exptl_absorpt_correction_T_min 0.8514
_exptl_absorpt_correction_type multi-scan
_exptl_absorpt_process_details sadabs
_exptl_crystal_colour colorless
_exptl_crystal_density_diffrn 1.314
_exptl_crystal_density_method 'not measured'
_exptl_crystal_description prism
_exptl_crystal_F_000 828
_exptl_crystal_size_max 0.15
_exptl_crystal_size_mid 0.15
_exptl_crystal_size_min 0.12
_refine_diff_density_max 0.918
_refine_diff_density_min -0.390
_refine_diff_density_rms 0.083
_refine_ls_abs_structure_details 'Flack H D (1983), Acta Cryst. A39, 876-881'
_refine_ls_abs_structure_Flack 0.00(15)
_refine_ls_extinction_method none
_refine_ls_goodness_of_fit_ref 1.069
_refine_ls_hydrogen_treatment constr
_refine_ls_matrix_type full
_refine_ls_number_parameters 377
_refine_ls_number_reflns 5759
_refine_ls_number_restraints 55
_refine_ls_restrained_S_all 1.084
_refine_ls_R_factor_all 0.0595
_refine_ls_R_factor_gt 0.0501
_refine_ls_shift/su_max 0.001
_refine_ls_shift/su_mean 0.000
_refine_ls_structure_factor_coef Fsqd
_refine_ls_weighting_details 'calc w=1/[\s^2^(Fo^2^)+(0.0653P)^2^+1.0926P] where P=(Fo^2^+2Fc^2^)/3'
_refine_ls_weighting_scheme calc
_refine_ls_wR_factor_gt 0.1187
_refine_ls_wR_factor_ref 0.1272
_reflns_number_gt 4997
_reflns_number_total 5759
_reflns_threshold_expression >2sigma(I)
_cod_data_source_file ic802157g_si_004.cif
_cod_data_source_block f80117a
_cod_depositor_comments
;
The following automatic conversions were performed:
'_symmetry_cell_setting' value 'Monoclinic' changed to 'monoclinic'
according to '/home/saulius/struct/CIF-dictionaries/cif_core.dic'
dictionary named 'cif_core.dic' version 2.4.1 from 2010-06-29.

Automatic conversion script
Id: cif_fix_enum 1527 2010-12-29 10:47:43Z saulius 
;
_cod_original_sg_symbol_H-M 'P 21'
_cod_database_code 4301823

loop_
_symmetry_equiv_pos_as_xyz
'x, y, z'
'-x, y+1/2, -z'

loop_
_atom_site_label
_atom_site_type_symbol
_atom_site_fract_x
_atom_site_fract_y
_atom_site_fract_z
_atom_site_U_iso_or_equiv
_atom_site_adp_type
_atom_site_occupancy
_atom_site_symmetry_multiplicity
_atom_site_calc_flag
_atom_site_refinement_flags
_atom_site_disorder_assembly
_atom_site_disorder_group
Ba1 Ba -0.07992(4) 0.18963(4) 0.26072(3) 0.05014(13) Uani 1 1 d . . .
P1 P 0.3995(3) 0.06169(18) 0.4877(2) 0.0714(7) Uani 1 1 d . . .
P2 P 0.1987(3) 0.30467(19) 0.0318(2) 0.0728(7) Uani 1 1 d . . .
N1 N 0.1675(7) 0.1438(4) 0.4358(5) 0.0533(15) Uani 1 1 d . . .
N2 N 0.1582(7) 0.0977(5) 0.3450(5) 0.0610(18) Uani 1 1 d . . .
N3 N 0.0161(7) 0.2265(5) 0.0894(5) 0.0578(17) Uani 1 1 d . . .
N4 N 0.0969(7) 0.2694(5) 0.1806(5) 0.0598(17) Uani 1 1 d . . .
O1 O -0.1120(9) 0.3613(6) 0.3183(13) 0.126(4) Uani 1 1 d . . .
O2 O -0.3019(10) 0.3091(9) 0.1299(10) 0.129(4) Uani 1 1 d . . .
O3 O -0.3378(9) 0.1508(7) 0.0698(8) 0.117(3) Uani 1 1 d . . .
O4 O -0.1769(13) 0.0259(7) 0.1938(11) 0.133(4) Uani 1 1 d . . .
O5 O -0.1983(12) 0.0775(8) 0.3819(9) 0.130(3) Uani 1 1 d . . .
O6 O -0.1838(13) 0.2430(9) 0.4402(11) 0.140(4) Uiso 1 1 d . . .
C1 C 0.2865(9) 0.1331(5) 0.5149(7) 0.058(2) Uani 1 1 d . . .
C2 C 0.2729(9) 0.0520(6) 0.3596(7) 0.057(2) Uani 1 1 d . . .
C3 C 0.3169(8) 0.1854(13) 0.6219(6) 0.066(2) Uani 1 1 d . . .
C4 C 0.4729(16) 0.2081(13) 0.6659(12) 0.148(6) Uani 1 1 d U . .
H4A H 0.4921 0.2465 0.6169 0.223 Uiso 1 1 calc R . .
H4B H 0.5279 0.1588 0.6716 0.223 Uiso 1 1 calc R . .
H4C H 0.4963 0.2331 0.7367 0.223 Uiso 1 1 calc R . .
C5 C 0.3095(18) 0.1236(10) 0.7084(10) 0.122(5) Uani 1 1 d U . .
H5A H 0.2144 0.1057 0.6912 0.184 Uiso 1 1 calc R . .
H5B H 0.3418 0.1499 0.7789 0.184 Uiso 1 1 calc R . .
H5C H 0.3676 0.0766 0.7095 0.184 Uiso 1 1 calc R . .
C6 C 0.2276(19) 0.2550(10) 0.6061(12) 0.137(5) Uani 1 1 d U . .
H6A H 0.1318 0.2368 0.5810 0.206 Uiso 1 1 calc R . .
H6B H 0.2418 0.2912 0.5527 0.206 Uiso 1 1 calc R . .
H6C H 0.2485 0.2842 0.6740 0.206 Uiso 1 1 calc R . .
C7 C 0.2817(14) 0.0038(9) 0.2664(10) 0.067(3) Uani 1 1 d . . .
C8 C 0.3379(16) 0.0616(9) 0.1987(11) 0.106(4) Uani 1 1 d . . .
H8A H 0.2737 0.1068 0.1712 0.160 Uiso 1 1 calc R . .
H8B H 0.3477 0.0313 0.1386 0.160 Uiso 1 1 calc R . .
H8C H 0.4275 0.0830 0.2438 0.160 Uiso 1 1 calc R . .
C9 C 0.386(2) -0.0696(9) 0.3025(13) 0.132(6) Uani 1 1 d . . .
H9A H 0.3541 -0.1078 0.3452 0.199 Uiso 1 1 calc R . .
H9B H 0.4768 -0.0491 0.3456 0.199 Uiso 1 1 calc R . .
H9C H 0.3906 -0.0974 0.2390 0.199 Uiso 1 1 calc R . .
C10 C 0.1418(14) -0.0297(10) 0.1926(12) 0.113(5) Uani 1 1 d . . .
H10A H 0.1057 -0.0673 0.2331 0.170 Uiso 1 1 calc R . .
H10B H 0.1536 -0.0584 0.1321 0.170 Uiso 1 1 calc R . .
H10C H 0.0773 0.0154 0.1658 0.170 Uiso 1 1 calc R . .
C11 C 0.0564(9) 0.2390(6) 0.0075(7) 0.061(2) Uani 1 1 d . . .
C12 C 0.1934(9) 0.3147(5) 0.1646(6) 0.0564(19) Uani 1 1 d . . .
C13 C -0.0169(9) 0.1939(12) -0.1001(6) 0.074(2) Uani 1 1 d . . .
C14 C -0.1693(13) 0.2035(14) -0.1349(10) 0.117(5) Uani 1 1 d U . .
H14A H -0.2029 0.1748 -0.0847 0.176 Uiso 1 1 calc R . .
H14B H -0.2126 0.1806 -0.2068 0.176 Uiso 1 1 calc R . .
H14C H -0.1923 0.2613 -0.1359 0.176 Uiso 1 1 calc R . .
C15 C 0.050(2) 0.1097(12) -0.0905(14) 0.154(6) Uani 1 1 d U . .
H15A H 0.0276 0.0772 -0.0376 0.231 Uiso 1 1 calc R . .
H15B H 0.1502 0.1159 -0.0677 0.231 Uiso 1 1 calc R . .
H15C H 0.0162 0.0823 -0.1602 0.231 Uiso 1 1 calc R . .
C16 C 0.0267(17) 0.2357(10) -0.1928(11) 0.125(5) Uani 1 1 d U . .
H16A H -0.0177 0.2070 -0.2606 0.187 Uiso 1 1 calc R . .
H16B H 0.1266 0.2328 -0.1731 0.187 Uiso 1 1 calc R . .
H16C H -0.0023 0.2927 -0.2009 0.187 Uiso 1 1 calc R . .
C17 C 0.2934(15) 0.3622(8) 0.2541(11) 0.067(3) Uani 1 1 d . . .
C18 C 0.2282(15) 0.4077(13) 0.3222(14) 0.155(8) Uani 1 1 d . . .
H18A H 0.1594 0.4457 0.2772 0.233 Uiso 1 1 calc R . .
H18B H 0.2990 0.4380 0.3781 0.233 Uiso 1 1 calc R . .
H18C H 0.1839 0.3690 0.3554 0.233 Uiso 1 1 calc R . .
C19 C 0.4031(16) 0.3005(9) 0.3325(11) 0.127(5) Uani 1 1 d . . .
H19A H 0.3547 0.2588 0.3578 0.190 Uiso 1 1 calc R . .
H19B H 0.4653 0.3305 0.3938 0.190 Uiso 1 1 calc R . .
H19C H 0.4561 0.2746 0.2935 0.190 Uiso 1 1 calc R . .
C20 C 0.3787(15) 0.4255(10) 0.2208(13) 0.112(5) Uani 1 1 d . . .
H20A H 0.3175 0.4662 0.1742 0.168 Uiso 1 1 calc R . .
H20B H 0.4312 0.3986 0.1821 0.168 Uiso 1 1 calc R . .
H20C H 0.4421 0.4523 0.2848 0.168 Uiso 1 1 calc R . .
C21 C -0.174(4) 0.415(3) 0.241(3) 0.220(15) Uiso 1 1 d . . .
H21A H -0.2372 0.4475 0.2654 0.264 Uiso 1 1 calc R . .
H21B H -0.1028 0.4524 0.2352 0.264 Uiso 1 1 calc R . .
C22 C -0.243(3) 0.3905(16) 0.1454(19) 0.163(7) Uani 1 1 d U . .
H22A H -0.1829 0.3947 0.1027 0.195 Uiso 1 1 calc R . .
H22B H -0.3197 0.4294 0.1142 0.195 Uiso 1 1 calc R . .
C23 C -0.381(3) 0.3023(18) 0.0357(19) 0.155(8) Uani 1 1 d U . .
H23A H -0.3313 0.3057 -0.0149 0.186 Uiso 1 1 calc R . .
H23B H -0.4534 0.3447 0.0174 0.186 Uiso 1 1 calc R . .
C24 C -0.4459(13) 0.2139(14) 0.0339(11) 0.156(11) Uani 1 1 d . . .
H24A H -0.5005 0.2134 0.0814 0.187 Uiso 1 1 calc R . .
H24B H -0.5083 0.2012 -0.0396 0.187 Uiso 1 1 calc R . .
C25 C -0.391(3) 0.0815(17) 0.040(2) 0.170(10) Uiso 1 1 d . . .
H25A H -0.4353 0.0799 -0.0389 0.205 Uiso 1 1 calc R . .
H25B H -0.4612 0.0699 0.0722 0.205 Uiso 1 1 calc R . .
C26 C -0.271(2) 0.0159(12) 0.0786(14) 0.140(6) Uani 1 1 d U . .
H26A H -0.3124 -0.0390 0.0696 0.168 Uiso 1 1 calc R . .
H26B H -0.2155 0.0194 0.0319 0.168 Uiso 1 1 calc R . .
C27 C -0.212(3) -0.0282(15) 0.2474(16) 0.144(7) Uiso 1 1 d . . .
H27A H -0.1797 -0.0821 0.2331 0.172 Uiso 1 1 calc R . .
H27B H -0.3130 -0.0299 0.2252 0.172 Uiso 1 1 calc R . .
C28 C -0.147(3) -0.0085(10) 0.371(2) 0.185(12) Uani 1 1 d . . .
H28A H -0.1780 -0.0481 0.4133 0.222 Uiso 1 1 calc R . .
H28B H -0.0452 -0.0098 0.3956 0.222 Uiso 1 1 calc R . .
C29 C -0.187(4) 0.101(2) 0.475(3) 0.207(12) Uiso 1 1 d . . .
H29A H -0.0886 0.0997 0.5200 0.249 Uiso 1 1 calc R . .
H29B H -0.2338 0.0603 0.5051 0.249 Uiso 1 1 calc R . .
C30 C -0.2379(14) 0.1773(18) 0.4875(9) 0.129(6) Uani 1 1 d . . .
H30A H -0.2145 0.1883 0.5648 0.154 Uiso 1 1 calc R . .
H30B H -0.3393 0.1767 0.4539 0.154 Uiso 1 1 calc R . .
C31 C -0.191(2) 0.3192(16) 0.4683(17) 0.180(12) Uani 1 1 d . . .
H31A H -0.1290 0.3280 0.5432 0.216 Uiso 1 1 calc R . .
H31B H -0.2857 0.3326 0.4629 0.216 Uiso 1 1 calc R . .
C32 C -0.149(5) 0.371(2) 0.395(3) 0.240(18) Uiso 1 1 d . . .
H32A H -0.2270 0.4088 0.3674 0.288 Uiso 1 1 calc R . .
H32B H -0.0735 0.4034 0.4452 0.288 Uiso 1 1 calc R . .

loop_
_atom_site_aniso_label
_atom_site_aniso_U_11
_atom_site_aniso_U_22
_atom_site_aniso_U_33
_atom_site_aniso_U_23
_atom_site_aniso_U_13
_atom_site_aniso_U_12
Ba1 0.0457(2) 0.0499(2) 0.0570(2) -0.0028(4) 0.02090(15) 0.0000(4)
P1 0.0613(14) 0.0764(17) 0.0714(14) 0.0105(13) 0.0169(11) 0.0226(13)
P2 0.0690(15) 0.0894(19) 0.0691(13) 0.0064(13) 0.0358(12) -0.0041(14)
N1 0.043(3) 0.058(4) 0.057(4) -0.006(3) 0.015(3) 0.006(3)
N2 0.055(4) 0.068(5) 0.060(4) -0.012(3) 0.019(3) 0.008(4)
N3 0.054(4) 0.068(4) 0.057(4) -0.013(3) 0.027(3) -0.008(3)
N4 0.055(4) 0.070(5) 0.059(4) -0.004(3) 0.025(3) -0.006(4)
O1 0.072(5) 0.083(6) 0.234(13) -0.006(8) 0.068(7) 0.010(5)
O2 0.080(6) 0.156(11) 0.146(9) 0.042(8) 0.036(6) 0.028(7)
O3 0.077(5) 0.149(10) 0.130(7) -0.042(6) 0.042(5) -0.015(5)
O4 0.139(10) 0.089(7) 0.181(11) -0.029(7) 0.069(9) -0.046(7)
O5 0.165(10) 0.115(8) 0.119(7) 0.023(7) 0.061(7) 0.010(7)
C1 0.062(5) 0.050(5) 0.061(5) 0.002(4) 0.020(4) -0.007(4)
C2 0.062(5) 0.054(5) 0.064(5) 0.009(4) 0.031(4) 0.004(4)
C3 0.057(4) 0.080(6) 0.059(4) 0.011(8) 0.018(3) 0.008(8)
C4 0.141(9) 0.144(11) 0.143(8) -0.023(8) 0.028(7) -0.028(8)
C5 0.165(9) 0.113(8) 0.089(7) 0.006(6) 0.045(7) 0.005(7)
C6 0.164(10) 0.115(8) 0.110(7) -0.032(7) 0.019(7) 0.032(8)
C7 0.066(7) 0.073(9) 0.066(7) 0.005(6) 0.027(6) 0.020(6)
C8 0.143(12) 0.086(9) 0.113(9) -0.016(8) 0.073(9) -0.004(8)
C9 0.198(17) 0.081(9) 0.134(11) 0.004(9) 0.078(13) 0.063(10)
C10 0.100(9) 0.137(12) 0.129(10) -0.060(9) 0.072(9) -0.029(9)
C11 0.051(5) 0.074(6) 0.058(5) 0.011(4) 0.021(4) 0.007(4)
C12 0.058(5) 0.053(5) 0.057(4) 0.004(4) 0.019(4) 0.007(4)
C13 0.075(5) 0.090(6) 0.055(4) 0.001(9) 0.022(3) -0.004(10)
C14 0.108(7) 0.124(10) 0.105(6) -0.019(7) 0.019(5) 0.008(7)
C15 0.167(10) 0.128(10) 0.141(9) -0.012(8) 0.021(7) 0.010(8)
C16 0.133(9) 0.146(9) 0.105(7) -0.006(6) 0.056(7) -0.004(7)
C17 0.080(8) 0.042(6) 0.081(8) -0.002(5) 0.033(7) -0.005(5)
C18 0.087(9) 0.21(2) 0.184(15) -0.124(16) 0.072(10) -0.040(11)
C19 0.133(12) 0.085(9) 0.110(9) 0.008(8) -0.021(8) -0.007(9)
C20 0.100(9) 0.122(12) 0.132(10) -0.040(10) 0.064(8) -0.051(9)
C22 0.166(11) 0.147(11) 0.175(11) 0.027(9) 0.060(9) -0.016(9)
C23 0.144(11) 0.185(12) 0.142(11) 0.010(9) 0.059(8) 0.035(9)
C24 0.076(8) 0.26(3) 0.094(8) -0.031(12) -0.015(6) 0.090(15)
C26 0.153(10) 0.112(9) 0.134(9) -0.043(7) 0.026(7) -0.023(8)
C28 0.23(2) 0.067(9) 0.31(3) 0.110(15) 0.16(2) 0.035(12)
C30 0.116(9) 0.21(2) 0.083(6) -0.030(13) 0.066(6) -0.029(15)
C31 0.127(13) 0.23(3) 0.165(16) -0.123(18) 0.035(12) 0.065(15)

loop_
_atom_type_symbol
_atom_type_description
_atom_type_scat_dispersion_real
_atom_type_scat_dispersion_imag
_atom_type_scat_source
N N 0.0061 0.0033 'International Tables Vol C Tables 4.2.6.8 and 6.1.1.4'
H H 0.0000 0.0000 'International Tables Vol C Tables 4.2.6.8 and 6.1.1.4'
P P 0.1023 0.0942 'International Tables Vol C Tables 4.2.6.8 and 6.1.1.4'
Ba Ba -0.3244 2.2819 'International Tables Vol C Tables 4.2.6.8 and 6.1.1.4'
C C 0.0033 0.0016 'International Tables Vol C Tables 4.2.6.8 and 6.1.1.4'
O O 0.0106 0.0060 'International Tables Vol C Tables 4.2.6.8 and 6.1.1.4'

loop_
_geom_angle_atom_site_label_1
_geom_angle_atom_site_label_2
_geom_angle_atom_site_label_3
_geom_angle
_geom_angle_site_symmetry_1
_geom_angle_site_symmetry_3
_geom_angle_publ_flag
N4 Ba1 N2 78.1(2) . . ?
N4 Ba1 N3 28.8(2) . . ?
N2 Ba1 N3 85.7(2) . . ?
N4 Ba1 N1 84.9(2) . . ?
N2 Ba1 N1 28.49(18) . . ?
N3 Ba1 N1 103.7(2) . . ?
N4 Ba1 O4 121.8(3) . . ?
N2 Ba1 O4 77.5(3) . . ?
N3 Ba1 O4 97.6(3) . . ?
N1 Ba1 O4 96.9(3) . . ?
N4 Ba1 O1 78.5(3) . . ?
N2 Ba1 O1 125.2(3) . . ?
N3 Ba1 O1 96.2(3) . . ?
N1 Ba1 O1 100.8(3) . . ?
O4 Ba1 O1 154.3(3) . . ?
N4 Ba1 O5 163.7(3) . . ?
N2 Ba1 O5 85.7(3) . . ?
N3 Ba1 O5 152.7(3) . . ?
N1 Ba1 O5 79.8(3) . . ?
O4 Ba1 O5 55.2(3) . . ?
O1 Ba1 O5 109.9(3) . . ?
N4 Ba1 O3 106.6(2) . . ?
N2 Ba1 O3 128.4(3) . . ?
N3 Ba1 O3 80.2(2) . . ?
N1 Ba1 O3 152.8(3) . . ?
O4 Ba1 O3 56.0(4) . . ?
O1 Ba1 O3 105.6(3) . . ?
O5 Ba1 O3 85.0(3) . . ?
N4 Ba1 O2 86.9(3) . . ?
N2 Ba1 O2 164.6(2) . . ?
N3 Ba1 O2 79.4(2) . . ?
N1 Ba1 O2 154.4(3) . . ?
O4 Ba1 O2 108.0(4) . . ?
O1 Ba1 O2 53.7(4) . . ?
O5 Ba1 O2 109.4(3) . . ?
O3 Ba1 O2 52.7(4) . . ?
N4 Ba1 O6 129.0(3) . . ?
N2 Ba1 O6 110.4(3) . . ?
N3 Ba1 O6 151.2(3) . . ?
N1 Ba1 O6 84.5(3) . . ?
O4 Ba1 O6 108.9(4) . . ?
O1 Ba1 O6 55.1(4) . . ?
O5 Ba1 O6 55.3(4) . . ?
O3 Ba1 O6 105.2(3) . . ?
O2 Ba1 O6 81.9(3) . . ?
C2 P1 C1 86.3(4) . . ?
C11 P2 C12 85.5(4) . . ?
C1 N1 N2 112.1(6) . . ?
C1 N1 Ba1 172.2(6) . . ?
N2 N1 Ba1 70.9(4) . . ?
C2 N2 N1 112.6(6) . . ?
C2 N2 Ba1 165.2(5) . . ?
N1 N2 Ba1 80.6(4) . . ?
C11 N3 N4 111.8(7) . . ?
C11 N3 Ba1 176.3(6) . . ?
N4 N3 Ba1 71.7(4) . . ?
C12 N4 N3 113.6(6) . . ?
C12 N4 Ba1 166.8(6) . . ?
N3 N4 Ba1 79.6(4) . . ?
C32 O1 C21 111(3) . . ?
C32 O1 Ba1 116(2) . . ?
C21 O1 Ba1 119.4(19) . . ?
C23 O2 C22 108.8(19) . . ?
C23 O2 Ba1 128.1(16) . . ?
C22 O2 Ba1 108.4(12) . . ?
C25 O3 C24 109.4(16) . . ?
C25 O3 Ba1 127.4(16) . . ?
C24 O3 Ba1 117.9(8) . . ?
C27 O4 C26 106.5(15) . . ?
C27 O4 Ba1 127.8(13) . . ?
C26 O4 Ba1 116.4(10) . . ?
C29 O5 C28 117(2) . . ?
C29 O5 Ba1 115.5(19) . . ?
C28 O5 Ba1 107.0(9) . . ?
C31 O6 C30 120.8(18) . . ?
C31 O6 Ba1 124.2(15) . . ?
C30 O6 Ba1 114.8(11) . . ?
N1 C1 C3 118.3(8) . . ?
N1 C1 P1 115.0(6) . . ?
C3 C1 P1 126.7(7) . . ?
N2 C2 C7 118.6(8) . . ?
N2 C2 P1 113.9(6) . . ?
C7 C2 P1 127.4(7) . . ?
C6 C3 C5 115.3(11) . . ?
C6 C3 C4 113.3(18) . . ?
C5 C3 C4 101.2(11) . . ?
C6 C3 C1 112.5(8) . . ?
C5 C3 C1 105.3(13) . . ?
C4 C3 C1 108.4(9) . . ?
C3 C4 H4A 109.5 . . ?
C3 C4 H4B 109.5 . . ?
H4A C4 H4B 109.5 . . ?
C3 C4 H4C 109.5 . . ?
H4A C4 H4C 109.5 . . ?
H4B C4 H4C 109.5 . . ?
C3 C5 H5A 109.5 . . ?
C3 C5 H5B 109.5 . . ?
H5A C5 H5B 109.5 . . ?
C3 C5 H5C 109.5 . . ?
H5A C5 H5C 109.5 . . ?
H5B C5 H5C 109.5 . . ?
C3 C6 H6A 109.5 . . ?
C3 C6 H6B 109.5 . . ?
H6A C6 H6B 109.5 . . ?
C3 C6 H6C 109.5 . . ?
H6A C6 H6C 109.5 . . ?
H6B C6 H6C 109.5 . . ?
C2 C7 C10 113.4(10) . . ?
C2 C7 C8 107.6(11) . . ?
C10 C7 C8 108.1(11) . . ?
C2 C7 C9 112.7(10) . . ?
C10 C7 C9 108.2(13) . . ?
C8 C7 C9 106.6(12) . . ?
C7 C8 H8A 109.5 . . ?
C7 C8 H8B 109.5 . . ?
H8A C8 H8B 109.5 . . ?
C7 C8 H8C 109.5 . . ?
H8A C8 H8C 109.5 . . ?
H8B C8 H8C 109.5 . . ?
C7 C9 H9A 109.5 . . ?
C7 C9 H9B 109.5 . . ?
H9A C9 H9B 109.5 . . ?
C7 C9 H9C 109.5 . . ?
H9A C9 H9C 109.5 . . ?
H9B C9 H9C 109.5 . . ?
C7 C10 H10A 109.5 . . ?
C7 C10 H10B 109.5 . . ?
H10A C10 H10B 109.5 . . ?
C7 C10 H10C 109.5 . . ?
H10A C10 H10C 109.5 . . ?
H10B C10 H10C 109.5 . . ?
N3 C11 C13 119.6(8) . . ?
N3 C11 P2 115.8(7) . . ?
C13 C11 P2 124.5(7) . . ?
N4 C12 C17 121.1(8) . . ?
N4 C12 P2 113.3(6) . . ?
C17 C12 P2 125.4(8) . . ?
C14 C13 C15 121.5(17) . . ?
C14 C13 C11 110.9(10) . . ?
C15 C13 C11 107.0(10) . . ?
C14 C13 C16 105.8(11) . . ?
C15 C13 C16 101.8(11) . . ?
C11 C13 C16 109.0(11) . . ?
C13 C14 H14A 109.5 . . ?
C13 C14 H14B 109.5 . . ?
H14A C14 H14B 109.5 . . ?
C13 C14 H14C 109.5 . . ?
H14A C14 H14C 109.5 . . ?
H14B C14 H14C 109.5 . . ?
C13 C15 H15A 109.5 . . ?
C13 C15 H15B 109.5 . . ?
H15A C15 H15B 109.5 . . ?
C13 C15 H15C 109.5 . . ?
H15A C15 H15C 109.5 . . ?
H15B C15 H15C 109.5 . . ?
C13 C16 H16A 109.5 . . ?
C13 C16 H16B 109.5 . . ?
H16A C16 H16B 109.5 . . ?
C13 C16 H16C 109.5 . . ?
H16A C16 H16C 109.5 . . ?
H16B C16 H16C 109.5 . . ?
C12 C17 C18 113.9(12) . . ?
C12 C17 C20 115.7(11) . . ?
C18 C17 C20 105.5(13) . . ?
C12 C17 C19 108.9(10) . . ?
C18 C17 C19 106.8(13) . . ?
C20 C17 C19 105.4(12) . . ?
C17 C18 H18A 109.5 . . ?
C17 C18 H18B 109.5 . . ?
H18A C18 H18B 109.5 . . ?
C17 C18 H18C 109.5 . . ?
H18A C18 H18C 109.5 . . ?
H18B C18 H18C 109.5 . . ?
C17 C19 H19A 109.5 . . ?
C17 C19 H19B 109.5 . . ?
H19A C19 H19B 109.5 . . ?
C17 C19 H19C 109.5 . . ?
H19A C19 H19C 109.5 . . ?
H19B C19 H19C 109.5 . . ?
C17 C20 H20A 109.5 . . ?
C17 C20 H20B 109.5 . . ?
H20A C20 H20B 109.5 . . ?
C17 C20 H20C 109.5 . . ?
H20A C20 H20C 109.5 . . ?
H20B C20 H20C 109.5 . . ?
C22 C21 O1 121(4) . . ?
C22 C21 H21A 107.2 . . ?
O1 C21 H21A 107.2 . . ?
C22 C21 H21B 107.2 . . ?
O1 C21 H21B 107.2 . . ?
H21A C21 H21B 106.8 . . ?
C21 C22 O2 119(3) . . ?
C21 C22 H22A 107.5 . . ?
O2 C22 H22A 107.5 . . ?
C21 C22 H22B 107.5 . . ?
O2 C22 H22B 107.5 . . ?
H22A C22 H22B 107.0 . . ?
O2 C23 C24 103(2) . . ?
O2 C23 H23A 111.2 . . ?
C24 C23 H23A 111.2 . . ?
O2 C23 H23B 111.2 . . ?
C24 C23 H23B 111.2 . . ?
H23A C23 H23B 109.1 . . ?
O3 C24 C23 111.5(14) . . ?
O3 C24 H24A 109.3 . . ?
C23 C24 H24A 109.3 . . ?
O3 C24 H24B 109.3 . . ?
C23 C24 H24B 109.3 . . ?
H24A C24 H24B 108.0 . . ?
O3 C25 C26 108(2) . . ?
O3 C25 H25A 110.2 . . ?
C26 C25 H25A 110.2 . . ?
O3 C25 H25B 110.2 . . ?
C26 C25 H25B 110.2 . . ?
H25A C25 H25B 108.5 . . ?
O4 C26 C25 114.0(16) . . ?
O4 C26 H26A 108.8 . . ?
C25 C26 H26A 108.8 . . ?
O4 C26 H26B 108.8 . . ?
C25 C26 H26B 108.8 . . ?
H26A C26 H26B 107.6 . . ?
O4 C27 C28 110.0(19) . . ?
O4 C27 H27A 109.7 . . ?
C28 C27 H27A 109.7 . . ?
O4 C27 H27B 109.7 . . ?
C28 C27 H27B 109.7 . . ?
H27A C27 H27B 108.2 . . ?
O5 C28 C27 104.6(16) . . ?
O5 C28 H28A 110.8 . . ?
C27 C28 H28A 110.8 . . ?
O5 C28 H28B 110.8 . . ?
C27 C28 H28B 110.8 . . ?
H28A C28 H28B 108.9 . . ?
O5 C29 C30 119(3) . . ?
O5 C29 H29A 107.6 . . ?
C30 C29 H29A 107.6 . . ?
O5 C29 H29B 107.6 . . ?
C30 C29 H29B 107.6 . . ?
H29A C29 H29B 107.0 . . ?
C29 C30 O6 113.3(17) . . ?
C29 C30 H30A 108.9 . . ?
O6 C30 H30A 108.9 . . ?
C29 C30 H30B 108.9 . . ?
O6 C30 H30B 108.9 . . ?
H30A C30 H30B 107.7 . . ?
O6 C31 C32 107.5(19) . . ?
O6 C31 H31A 110.2 . . ?
C32 C31 H31A 110.2 . . ?
O6 C31 H31B 110.2 . . ?
C32 C31 H31B 110.2 . . ?
H31A C31 H31B 108.5 . . ?
O1 C32 C31 138(3) . . ?
O1 C32 H32A 102.7 . . ?
C31 C32 H32A 102.7 . . ?
O1 C32 H32B 102.7 . . ?
C31 C32 H32B 102.7 . . ?
H32A C32 H32B 105.0 . . ?

loop_
_geom_bond_atom_site_label_1
_geom_bond_atom_site_label_2
_geom_bond_distance
_geom_bond_site_symmetry_2
_geom_bond_publ_flag
Ba1 N4 2.710(7) . ?
Ba1 N2 2.724(7) . ?
Ba1 N3 2.808(6) . ?
Ba1 N1 2.843(7) . ?
Ba1 O4 2.846(10) . ?
Ba1 O1 2.918(10) . ?
Ba1 O5 2.931(10) . ?
Ba1 O3 2.984(10) . ?
Ba1 O2 3.005(10) . ?
Ba1 O6 3.021(13) . ?
P1 C2 1.724(9) . ?
P1 C1 1.752(9) . ?
P2 C11 1.733(9) . ?
P2 C12 1.764(8) . ?
N1 C1 1.298(11) . ?
N1 N2 1.374(9) . ?
N2 C2 1.339(10) . ?
N3 C11 1.292(10) . ?
N3 N4 1.373(9) . ?
N4 C12 1.300(11) . ?
O1 C32 1.20(3) . ?
O1 C21 1.31(3) . ?
O2 C23 1.22(2) . ?
O2 C22 1.43(2) . ?
O3 C25 1.24(3) . ?
O3 C24 1.451(18) . ?
O4 C27 1.25(2) . ?
O4 C26 1.48(2) . ?
O5 C29 1.24(3) . ?
O5 C28 1.51(2) . ?
O6 C31 1.29(2) . ?
O6 C30 1.43(2) . ?
C1 C3 1.568(16) . ?
C2 C7 1.474(15) . ?
C3 C6 1.41(2) . ?
C3 C5 1.530(18) . ?
C3 C4 1.533(17) . ?
C4 H4A 0.9600 . ?
C4 H4B 0.9600 . ?
C4 H4C 0.9600 . ?
C5 H5A 0.9600 . ?
C5 H5B 0.9600 . ?
C5 H5C 0.9600 . ?
C6 H6A 0.9600 . ?
C6 H6B 0.9600 . ?
C6 H6C 0.9600 . ?
C7 C10 1.512(19) . ?
C7 C8 1.530(18) . ?
C7 C9 1.548(18) . ?
C8 H8A 0.9600 . ?
C8 H8B 0.9600 . ?
C8 H8C 0.9600 . ?
C9 H9A 0.9600 . ?
C9 H9B 0.9600 . ?
C9 H9C 0.9600 . ?
C10 H10A 0.9600 . ?
C10 H10B 0.9600 . ?
C10 H10C 0.9600 . ?
C11 C13 1.525(14) . ?
C12 C17 1.467(16) . ?
C13 C14 1.467(14) . ?
C13 C15 1.51(2) . ?
C13 C16 1.581(16) . ?
C14 H14A 0.9600 . ?
C14 H14B 0.9600 . ?
C14 H14C 0.9600 . ?
C15 H15A 0.9600 . ?
C15 H15B 0.9600 . ?
C15 H15C 0.9600 . ?
C16 H16A 0.9600 . ?
C16 H16B 0.9600 . ?
C16 H16C 0.9600 . ?
C17 C18 1.481(17) . ?
C17 C20 1.503(18) . ?
C17 C19 1.576(18) . ?
C18 H18A 0.9600 . ?
C18 H18B 0.9600 . ?
C18 H18C 0.9600 . ?
C19 H19A 0.9600 . ?
C19 H19B 0.9600 . ?
C19 H19C 0.9600 . ?
C20 H20A 0.9600 . ?
C20 H20B 0.9600 . ?
C20 H20C 0.9600 . ?
C21 C22 1.26(3) . ?
C21 H21A 0.9700 . ?
C21 H21B 0.9700 . ?
C22 H22A 0.9700 . ?
C22 H22B 0.9700 . ?
C23 C24 1.57(3) . ?
C23 H23A 0.9700 . ?
C23 H23B 0.9700 . ?
C24 H24A 0.9700 . ?
C24 H24B 0.9700 . ?
C25 C26 1.56(3) . ?
C25 H25A 0.9700 . ?
C25 H25B 0.9700 . ?
C26 H26A 0.9700 . ?
C26 H26B 0.9700 . ?
C27 C28 1.55(3) . ?
C27 H27A 0.9700 . ?
C27 H27B 0.9700 . ?
C28 H28A 0.9700 . ?
C28 H28B 0.9700 . ?
C29 C30 1.37(3) . ?
C29 H29A 0.9700 . ?
C29 H29B 0.9700 . ?
C30 H30A 0.9700 . ?
C30 H30B 0.9700 . ?
C31 C32 1.44(4) . ?
C31 H31A 0.9700 . ?
C31 H31B 0.9700 . ?
C32 H32A 0.9700 . ?
C32 H32B 0.9700 . ?
